data_4321291
loop_
_publ_author_name
'Mark R. Mason'
'Stanley S. Phulpagar'
'Mark S. Mashuta'
'John F. Richardson'

_publ_contact_author
; Professor Mark R. Mason
  Department of Chemistry 
  University of Toledo
  Toledo, OH 43606, USA
;
_publ_contact_author_email ' mmason5@uoft02.utoledo.edu'
_publ_contact_author_fax '(419)530-4033 '
_publ_contact_author_phone '(419)530-1532 '
_publ_section_title
;
 Synthesis and Characterization of Chelating Triamide Complexes of Bismuth
 and Antimony
;
_journal_name_full 'Inorganic Chemistry'
_journal_page_first 3931
_journal_page_last 3933
_journal_paper_doi 10.1021/ic991462k
_journal_volume 39
_journal_year 2000
_chemical_formula_moiety 'C19 H46 Bi N3 Si3'
_chemical_formula_sum 'C19 H46 Bi N3 Si3'
_chemical_formula_weight 609.84
_chemical_name_systematic ' Bi[N(tBu)SiMe2]3CH'
_space_group_IT_number 14
_symmetry_cell_setting monoclinic
_symmetry_space_group_name_Hall '-P 2ybc'
_symmetry_space_group_name_H-M 'P 1 21/c 1'
_atom_sites_solution_hydrogens geom
_atom_sites_solution_primary direct
_atom_sites_solution_secondary difmap
_audit_creation_date 'Oct 5 1995'
_audit_creation_method 'from TEXRAY.INF file'
_audit_update_record ' Feb_18_2000 text and data added by Mark S. Mashuta'
_cell_angle_alpha 90
_cell_angle_beta 99.18(3)
_cell_angle_gamma 90
_cell_formula_units_Z 4
_cell_length_a 11.158(5)
_cell_length_b 11.003(5)
_cell_length_c 22.109(8)
_cell_measurement_reflns_used 25
_cell_measurement_temperature 296(2)
_cell_measurement_theta_max 18.0
_cell_measurement_theta_min 15.0
_cell_volume 2680(2)
_computing_cell_refinement 'Enraf-Nonius Diffractometer Control'
_computing_data_collection 'Enraf-Nonius Diffractometer Control'
_computing_data_reduction 'DIRDIF94 (Beurskens)'
_computing_publication_material 'teXsan (MSC)'
_computing_structure_refinement 'teXsan (MSC)'
_computing_structure_solution 'SIR92 (Altomare)'
_diffrn_ambient_temperature 293(2)
_diffrn_measured_fraction_theta_full 0.999
_diffrn_measured_fraction_theta_max 0.999
_diffrn_measurement_device_type CAD4
_diffrn_measurement_method 'data from \w/2\q_scans'
_diffrn_radiation_detector 'scintillation counter'
_diffrn_radiation_monochromator 'equatorial mounted graphite'
_diffrn_radiation_source 'normal focus Philips Mo tube'
_diffrn_radiation_type MoK\a
_diffrn_radiation_wavelength 0.71073
_diffrn_reflns_av_R_equivalents 0.050
_diffrn_reflns_av_sigmaI/netI 0.038
_diffrn_reflns_limit_h_max 0
_diffrn_reflns_limit_h_min -13
_diffrn_reflns_limit_k_max 13
_diffrn_reflns_limit_k_min 0
_diffrn_reflns_limit_l_max 26
_diffrn_reflns_limit_l_min -26
_diffrn_reflns_number 5253
_diffrn_reflns_theta_full 25.00
_diffrn_reflns_theta_max 25.00
_diffrn_reflns_theta_min 2.07
_diffrn_standards_decay_% 'not applied (less than 0.5)'
_diffrn_standards_interval_time 60
_diffrn_standards_number 3
_exptl_absorpt_coefficient_mu 6.723
_exptl_absorpt_correction_T_max 0.133
_exptl_absorpt_correction_T_min 0.103
_exptl_absorpt_correction_type empirical
_exptl_absorpt_process_details psi-scan
_exptl_crystal_colour colorless
_exptl_crystal_density_diffrn 1.512
_exptl_crystal_density_meas ?
_exptl_crystal_density_method 'not measured'
_exptl_crystal_description block
_exptl_crystal_F_000 1224
_exptl_crystal_size_max 0.40
_exptl_crystal_size_mid 0.35
_exptl_crystal_size_min 0.30
_refine_diff_density_max 1.659
_refine_diff_density_min -1.951
_refine_diff_density_rms 0.212
_refine_ls_extinction_coef 5.9(3)x10^-7^
_refine_ls_extinction_method Zachariasen_type_2_Gaussian_isotropic
_refine_ls_goodness_of_fit_ref 1.065
_refine_ls_hydrogen_treatment mixed
_refine_ls_matrix_type full
_refine_ls_number_parameters 236
_refine_ls_number_reflns 3507
_refine_ls_number_restraints 0
_refine_ls_restrained_S_all 1.065
_refine_ls_R_factor_all 0.0408
_refine_ls_R_factor_gt 0.0374
_refine_ls_shift/su_max 0.001
_refine_ls_shift/su_mean 0.000
_refine_ls_structure_factor_coef F
_refine_ls_weighting_scheme 'sigma; w=1/\s^2^(F)'
_refine_ls_wR_factor_gt 0.0400
_refine_ls_wR_factor_ref 0.0636
_reflns_number_gt 3507
_reflns_number_total 5004
_reflns_threshold_expression >3sigma(I)
_cod_data_source_file ic991462k_1.cif
_cod_data_source_block mrm06
_cod_depositor_comments
;
The following automatic conversions were performed:

'_symmetry_cell_setting' value 'Monoclinic' changed to 'monoclinic'
according to the built-in table from CIF Core dictionary named
'cif_core.dic' version 2.4.1 from 2010-06-29.

Automatic conversion script
Id: cif_fix_values 1646 2011-03-28 12:23:43Z adriana 

The following automatic conversions were performed:

'_exptl_crystal_density_meas' value 'not measured' was changed to '?'
- the value is perceived as not measured.

Automatic conversion script
Id: cif_fix_values 3008 2015-01-20 13:52:24Z robertas 
;
_cod_original_cell_volume 2679.6(9)
_cod_database_code 4321291

loop_
_symmetry_equiv_pos_as_xyz
'x, y, z'
'-x, y+1/2, -z+1/2'
'-x, -y, -z'
'x, -y-1/2, z-1/2'

loop_
_atom_site_label
_atom_site_type_symbol
_atom_site_fract_x
_atom_site_fract_y
_atom_site_fract_z
_atom_site_U_iso_or_equiv
_atom_site_adp_type
_atom_site_occupancy
_atom_site_symmetry_multiplicity
_atom_site_calc_flag
_atom_site_refinement_flags
_atom_site_disorder_assembly
_atom_site_disorder_group
Bi Bi 0.15220(2) 0.12979(2) 0.07720(1) 0.03059(5) Uani 1 1 d . . .
Si1 Si 0.3740(1) 0.3294(1) 0.08899(7) 0.0322(4) Uani 1 1 d . . .
N1 N 0.3013(4) 0.2177(4) 0.0429(2) 0.0305(10) Uani 1 1 d . . .
C1 C 0.3476(7) 0.2862(4) 0.1688(2) 0.0264(8) Uani 1 1 d . . .
H1 H 0.4051 0.3352 0.1968 0.036 Uiso 1 1 calc R . .
Si2 Si 0.3838(1) 0.1259(2) 0.18955(7) 0.0300(3) Uani 1 1 d . . .
N2 N 0.2577(4) 0.0467(4) 0.1582(3) 0.0300(9) Uani 1 1 d . . .
C2 C 0.3169(11) 0.4860(10) 0.0661(6) 0.067(3) Uani 1 1 d . . .
H2C H 0.2304 0.4886 0.0645 0.100 Uiso 1 1 calc R . .
H2B H 0.3365 0.5051 0.0265 0.100 Uiso 1 1 calc R . .
H2A H 0.3544 0.5443 0.0955 0.100 Uiso 1 1 calc R . .
Si3 Si 0.1929(1) 0.3371(1) 0.18487(7) 0.0335(6) Uani 1 1 d . . .
N3 N 0.0910(4) 0.2855(4) 0.1233(2) 0.0291(9) Uani 1 1 d . . .
C3 C 0.5416(9) 0.3403(11) 0.0907(6) 0.066(3) Uani 1 1 d . . .
H3B H 0.5576 0.3620 0.0507 0.099 Uiso 1 1 calc R . .
H3A H 0.5785 0.2632 0.1024 0.099 Uiso 1 1 calc R . .
H3C H 0.5749 0.4011 0.1198 0.099 Uiso 1 1 calc R . .
C4 C 0.2929(11) 0.2073(11) -0.0253(4) 0.062(3) Uani 1 1 d . . .
C5 C 0.2828(16) 0.0768(14) -0.0435(6) 0.102(5) Uani 1 1 d . . .
H5A H 0.2110 0.0425 -0.0315 0.154 Uiso 1 1 calc R . .
H5C H 0.3529 0.0335 -0.0237 0.154 Uiso 1 1 calc R . .
H5B H 0.2780 0.0702 -0.0872 0.154 Uiso 1 1 calc R . .
C6 C 0.4064(13) 0.2585(16) -0.0456(5) 0.092(4) Uani 1 1 d . . .
H6B H 0.3990 0.2531 -0.0894 0.138 Uiso 1 1 calc R . .
H6A H 0.4759 0.2128 -0.0271 0.138 Uiso 1 1 calc R . .
H6C H 0.4161 0.3421 -0.0333 0.138 Uiso 1 1 calc R . .
C7 C 0.1832(14) 0.2748(17) -0.0567(5) 0.105(5) Uani 1 1 d . . .
H7C H 0.1114 0.2409 -0.0445 0.157 Uiso 1 1 calc R . .
H7B H 0.1784 0.2675 -0.1003 0.157 Uiso 1 1 calc R . .
H7A H 0.1898 0.3590 -0.0453 0.157 Uiso 1 1 calc R . .
C8 C 0.4231(12) 0.1150(10) 0.2756(5) 0.068(3) Uani 1 1 d . . .
H8C H 0.3548 0.1406 0.2939 0.102 Uiso 1 1 calc R . .
H8B H 0.4914 0.1664 0.2897 0.102 Uiso 1 1 calc R . .
H8A H 0.4431 0.0324 0.2870 0.102 Uiso 1 1 calc R . .
C9 C 0.5254(9) 0.0733(10) 0.1637(6) 0.061(3) Uani 1 1 d . . .
H9B H 0.5148 0.0751 0.1198 0.092 Uiso 1 1 calc R . .
H9A H 0.5431 -0.0083 0.1778 0.092 Uiso 1 1 calc R . .
H9C H 0.5914 0.1257 0.1802 0.092 Uiso 1 1 calc R . .
C10 C 0.2379(9) -0.0884(9) 0.1597(5) 0.051(2) Uani 1 1 d . . .
C11 C 0.1064(13) -0.1160(10) 0.1569(7) 0.083(4) Uani 1 1 d . . .
H11A H 0.0765 -0.0758 0.1900 0.125 Uiso 1 1 calc R . .
H11C H 0.0955 -0.2021 0.1602 0.125 Uiso 1 1 calc R . .
H11B H 0.0624 -0.0878 0.1186 0.125 Uiso 1 1 calc R . .
C12 C 0.3027(12) -0.1394(10) 0.2211(6) 0.075(4) Uani 1 1 d . . .
H12C H 0.2712 -0.1008 0.2542 0.113 Uiso 1 1 calc R . .
H12B H 0.3883 -0.1237 0.2249 0.113 Uiso 1 1 calc R . .
H12A H 0.2893 -0.2254 0.2224 0.113 Uiso 1 1 calc R . .
C13 C 0.2874(15) -0.1519(10) 0.1064(7) 0.091(5) Uani 1 1 d . . .
H13B H 0.2480 -0.1192 0.0681 0.136 Uiso 1 1 calc R . .
H13A H 0.2717 -0.2376 0.1077 0.136 Uiso 1 1 calc R . .
H13C H 0.3733 -0.1384 0.1104 0.136 Uiso 1 1 calc R . .
C14 C 0.1984(12) 0.5076(10) 0.1954(6) 0.077(4) Uani 1 1 d . . .
H14B H 0.2130 0.5458 0.1582 0.115 Uiso 1 1 calc R . .
H14A H 0.2626 0.5282 0.2281 0.115 Uiso 1 1 calc R . .
H14C H 0.1223 0.5355 0.2053 0.115 Uiso 1 1 calc R . .
C15 C 0.1627(11) 0.2750(13) 0.2600(5) 0.080(4) Uani 1 1 d . . .
H15B H 0.1585 0.1879 0.2578 0.120 Uiso 1 1 calc R . .
H15A H 0.0870 0.3065 0.2687 0.120 Uiso 1 1 calc R . .
H15C H 0.2270 0.2987 0.2920 0.120 Uiso 1 1 calc R . .
C16 C -0.0436(9) 0.2997(11) 0.1145(5) 0.056(3) Uani 1 1 d . . .
C17 C -0.1027(10) 0.1952(14) 0.1431(7) 0.086(4) Uani 1 1 d . . .
H17C H -0.0728 0.1924 0.1863 0.129 Uiso 1 1 calc R . .
H17B H -0.0837 0.1202 0.1245 0.129 Uiso 1 1 calc R . .
H17A H -0.1891 0.2065 0.1367 0.129 Uiso 1 1 calc R . .
C18 C -0.0792(11) 0.4166(13) 0.1428(7) 0.087(4) Uani 1 1 d . . .
H18B H -0.0427 0.4841 0.1251 0.130 Uiso 1 1 calc R . .
H18A H -0.0516 0.4149 0.1862 0.130 Uiso 1 1 calc R . .
H18C H -0.1659 0.4250 0.1351 0.130 Uiso 1 1 calc R . .
C19 C -0.0931(12) 0.3039(18) 0.0476(6) 0.107(6) Uani 1 1 d . . .
H19B H -0.0563 0.3700 0.0289 0.160 Uiso 1 1 calc R . .
H19A H -0.1794 0.3156 0.0421 0.160 Uiso 1 1 calc R . .
H19C H -0.0752 0.2289 0.0287 0.160 Uiso 1 1 calc R . .

loop_
_atom_site_aniso_label
_atom_site_aniso_U_11
_atom_site_aniso_U_22
_atom_site_aniso_U_33
_atom_site_aniso_U_23
_atom_site_aniso_U_13
_atom_site_aniso_U_12
Bi 0.0357(1) 0.0401(1) 0.0377(1) -0.0040(1) -0.00247(8) -0.0032(1)
Si1 0.0396(9) 0.0434(10) 0.0398(9) 0.0057(8) 0.0074(8) 0.0043(8)
N1 0.042(3) 0.044(3) 0.031(2) 0.002(2) 0.005(2) -0.002(2)
C1 0.029(2) 0.032(2) 0.035(2) -0.012(2) -0.006(2) -0.004(2)
Si2 0.0345(8) 0.0409(9) 0.0368(8) 0.0036(8) -0.0001(6) 0.0039(9)
N2 0.048(3) 0.027(2) 0.035(2) 0.004(2) -0.005(2) 0.000(2)
C2 0.078(5) 0.048(3) 0.077(5) 0.015(3) 0.020(4) -0.005(3)
Si3 0.0411(9) 0.0460(9) 0.0397(9) 0.0085(8) 0.0048(7) -0.0077(8)
N3 0.032(2) 0.041(2) 0.037(3) 0.007(2) 0.001(2) 0.008(2)
C3 0.046(6) 0.092(8) 0.064(7) 0.008(6) 0.018(5) -0.011(6)
C4 0.075(8) 0.082(8) 0.032(5) -0.004(5) 0.013(5) -0.001(6)
C5 0.156(15) 0.107(11) 0.048(7) -0.019(8) 0.030(9) -0.023(11)
C6 0.095(10) 0.145(13) 0.040(6) -0.007(7) 0.023(6) -0.015(9)
C7 0.108(12) 0.166(16) 0.035(6) 0.014(8) -0.002(7) 0.027(11)
C8 0.071(8) 0.074(8) 0.051(6) 0.015(6) -0.018(6) -0.001(6)
C9 0.044(6) 0.062(7) 0.077(8) 0.011(6) 0.010(5) 0.016(5)
C10 0.049(6) 0.036(5) 0.065(6) 0.005(5) 0.002(5) -0.009(4)
C11 0.088(9) 0.049(7) 0.113(12) 0.015(7) 0.014(8) -0.021(6)
C12 0.076(8) 0.056(7) 0.093(9) 0.034(6) 0.010(7) -0.003(6)
C13 0.124(12) 0.036(6) 0.119(12) -0.014(7) 0.043(10) 0.001(7)
C14 0.091(9) 0.052(7) 0.086(9) -0.022(6) 0.013(7) 0.018(6)
C15 0.074(8) 0.118(11) 0.055(7) 0.007(7) 0.031(6) 0.028(7)
C16 0.037(5) 0.074(7) 0.056(6) 0.000(5) 0.000(4) 0.014(5)
C17 0.043(7) 0.105(11) 0.113(11) 0.003(9) 0.018(7) -0.003(7)
C18 0.060(8) 0.087(9) 0.112(11) 0.000(8) 0.008(7) 0.036(7)
C19 0.053(8) 0.183(17) 0.075(9) 0.005(11) -0.014(7) 0.044(10)

loop_
_atom_type_symbol
_atom_type_description
_atom_type_scat_dispersion_real
_atom_type_scat_dispersion_imag
_atom_type_scat_source
C C 0.0033 0.0016 'International Tables Vol C Tables 4.2.6.8 and 6.1.1.4'
H H 0.0000 0.0000 'International Tables Vol C Tables 4.2.6.8 and 6.1.1.4'
N N 0.0061 0.0033 'International Tables Vol C Tables 4.2.6.8 and 6.1.1.4'
Si Si 0.0817 0.0704 'International Tables Vol C Tables 4.2.6.8 and 6.1.1.4'
Bi Bi -4.1077 10.2566 'International Tables Vol C Tables 4.2.6.8 and 6.1.1.4'

loop_
_geom_angle_atom_site_label_1
_geom_angle_atom_site_label_2
_geom_angle_atom_site_label_3
_geom_angle
_geom_angle_site_symmetry_1
_geom_angle_site_symmetry_3
_geom_angle_publ_flag
N3 Bi N1 97.2(3) . . yes
N3 Bi N2 97.1(3) . . yes
N1 Bi N2 97.5(3) . . yes
N1 Si1 C3 115.1(5) . . no
N1 Si1 C2 113.2(5) . . no
C3 Si1 C2 104.1(5) . . no
N1 Si1 C1 104.0(3) . . no
C3 Si1 C1 108.1(5) . . no
C2 Si1 C1 112.5(4) . . no
C4 N1 Si1 127.0(7) . . yes
C4 N1 Bi 113.0(6) . . yes
Si1 N1 Bi 115.4(4) . . yes
Si2 C1 Si3 114.2(4) . . no
Si2 C1 Si1 113.8(4) . . no
Si3 C1 Si1 112.7(4) . . no
N2 Si2 C9 113.3(5) . . no
N2 Si2 C1 104.4(3) . . no
C9 Si2 C1 112.9(4) . . no
N2 Si2 C8 115.2(5) . . no
C9 Si2 C8 102.7(6) . . no
C1 Si2 C8 108.5(4) . . no
C10 N2 Si2 127.7(6) . . yes
C10 N2 Bi 111.5(6) . . yes
Si2 N2 Bi 114.9(3) . . yes
N3 Si3 C15 112.9(5) . . no
N3 Si3 C14 115.7(5) . . no
C15 Si3 C14 105.0(6) . . no
N3 Si3 C1 104.8(3) . . no
C15 Si3 C1 110.6(5) . . no
C14 Si3 C1 107.7(5) . . no
C16 N3 Si3 126.4(7) . . yes
C16 N3 Bi 114.4(6) . . yes
Si3 N3 Bi 115.1(3) . . yes
C5 C4 N1 108.8(9) . . no
C5 C4 C7 109.3(12) . . no
N1 C4 C7 110.6(9) . . no
C5 C4 C6 108.0(11) . . no
N1 C4 C6 110.4(9) . . no
C7 C4 C6 109.6(11) . . no
C11 C10 N2 110.3(8) . . no
C11 C10 C12 106.6(10) . . no
N2 C10 C12 109.5(8) . . no
C11 C10 C13 110.2(11) . . no
N2 C10 C13 110.7(9) . . no
C12 C10 C13 109.4(10) . . no
C19 C16 N3 109.6(9) . . no
C19 C16 C18 107.6(11) . . no
N3 C16 C18 111.1(9) . . no
C19 C16 C17 108.7(12) . . no
N3 C16 C17 111.4(9) . . no
C18 C16 C17 108.2(10) . . no

loop_
_geom_bond_atom_site_label_1
_geom_bond_atom_site_label_2
_geom_bond_distance
_geom_bond_site_symmetry_2
_geom_bond_publ_flag
Bi N3 2.149(7) . yes
Bi N1 2.162(7) . yes
Bi N2 2.182(7) . yes
Si1 N1 1.714(8) . yes
Si1 C3 1.869(10) . no
Si1 C2 1.878(11) . no
Si1 C1 1.895(9) . yes
N1 C4 1.500(11) . no
C1 Si2 1.852(9) . yes
C1 Si3 1.901(9) . yes
Si2 N2 1.704(7) . yes
Si2 C9 1.859(10) . no
Si2 C8 1.883(11) . no
N2 C10 1.501(11) . no
Si3 N3 1.739(8) . yes
Si3 C15 1.883(11) . no
Si3 C14 1.885(11) . no
N3 C16 1.502(11) . no
C4 C5 1.491(19) . no
C4 C7 1.503(17) . no
C4 C6 1.519(17) . no
C10 C11 1.490(16) . no
C10 C12 1.537(16) . no
C10 C13 1.546(17) . no
C16 C19 1.496(17) . no
C16 C18 1.510(17) . no
C16 C17 1.514(17) . no

loop_
_cod_related_entry_id
_cod_related_entry_database
_cod_related_entry_code
1 ChemSpider 30661113
